data_2229643
loop_
_publ_author_name
'Phatchimkun, Jaturong'
'Chaichit, Narongsak'

_publ_section_title
;
 Diazidobis(5,5'-dimethyl-2,2'-bipyridyl-\k^2^<i>N</i>,<i>N</i>')cobalt(II)
 monohydrate
;
_journal_coeditor_code FJ2407
_journal_issue 4
_journal_name_full 'Acta Crystallographica Section E'
_journal_page_first m516
_journal_page_last m517
_journal_paper_doi 10.1107/S1600536811011305
_journal_volume 67
_journal_year 2011
_chemical_formula_iupac '[Co (C12 H12 N2)2 (N3)2], H2 O'
_chemical_formula_moiety 'C24 H24 Co N10, H O'
_chemical_formula_sum 'C24 H25 Co N10 O'
_chemical_formula_weight 529.46
_chemical_name_systematic
;
Diazidobis(5,5'-dimethyl-2,2'-bipyridyl-\k^2^<i>N</i>,<i>N</i>')\
cobalt(II) monohydrate
;
_space_group_IT_number 60
_symmetry_cell_setting orthorhombic
_symmetry_space_group_name_Hall '-P 2n 2ab'
_symmetry_space_group_name_H-M 'P b c n'
_atom_sites_solution_hydrogens geom
_atom_sites_solution_primary direct
_atom_sites_solution_secondary difmap
_audit_creation_method SHELXL-97
_cell_angle_alpha 90.00
_cell_angle_beta 90.00
_cell_angle_gamma 90.00
_cell_formula_units_Z 4
_cell_length_a 17.1030(3)
_cell_length_b 8.5544(2)
_cell_length_c 16.7062(5)
_cell_measurement_reflns_used 7908
_cell_measurement_temperature 298(2)
_cell_measurement_theta_max 0.571
_cell_measurement_theta_min 0.484
_cell_volume 2444.22(10)
_computing_cell_refinement 'COLLECT (Nonius, 2002) and DENZO/SCALEPACK (Otwinowski & Minor, 1997)'
_computing_data_collection 'COLLECT (Nonius, 2002)'
_computing_data_reduction 'DENZO/SCALEPACK (Otwinowski & Minor, 1997)'
_computing_molecular_graphics 'SHELXTL (Sheldrick, 2008)'
_computing_publication_material 'SHELXTL (Sheldrick, 2008)'
_computing_structure_refinement 'SHELXL97 (Sheldrick, 2008)'
_computing_structure_solution 'SHELXS97 (Sheldrick, 2008)'
_diffrn_ambient_temperature 298(2)
_diffrn_measured_fraction_theta_full 0.997
_diffrn_measured_fraction_theta_max 0.997
_diffrn_measurement_device_type 'Nonius KappaCCD'
_diffrn_measurement_method 'omega scans'
_diffrn_radiation_monochromator graphite
_diffrn_radiation_source 'fine-focus sealed tube'
_diffrn_radiation_type MoK\a
_diffrn_radiation_wavelength 0.71073
_diffrn_reflns_av_R_equivalents 0.0215
_diffrn_reflns_av_sigmaI/netI 0.0131
_diffrn_reflns_limit_h_max 20
_diffrn_reflns_limit_h_min -21
_diffrn_reflns_limit_k_max 10
_diffrn_reflns_limit_k_min -9
_diffrn_reflns_limit_l_max 21
_diffrn_reflns_limit_l_min -18
_diffrn_reflns_number 13768
_diffrn_reflns_theta_full 26.74
_diffrn_reflns_theta_max 26.74
_diffrn_reflns_theta_min 2.38
_exptl_absorpt_coefficient_mu 0.741
_exptl_absorpt_correction_T_max 0.957
_exptl_absorpt_correction_T_min 0.801
_exptl_absorpt_correction_type multi-scan
_exptl_absorpt_process_details '(SADABS; Sheldrick, 1996)'
_exptl_crystal_colour red
_exptl_crystal_density_diffrn 1.439
_exptl_crystal_density_method 'not measured'
_exptl_crystal_description plate
_exptl_crystal_F_000 1096
_exptl_crystal_size_max 0.30
_exptl_crystal_size_mid 0.25
_exptl_crystal_size_min 0.06
_refine_diff_density_max 0.156
_refine_diff_density_min -0.245
_refine_ls_extinction_method none
_refine_ls_goodness_of_fit_ref 1.027
_refine_ls_hydrogen_treatment mixed
_refine_ls_matrix_type full
_refine_ls_number_parameters 208
_refine_ls_number_reflns 2606
_refine_ls_number_restraints 0
_refine_ls_restrained_S_all 1.027
_refine_ls_R_factor_all 0.0311
_refine_ls_R_factor_gt 0.0240
_refine_ls_shift/su_max 0.001
_refine_ls_shift/su_mean 0.000
_refine_ls_structure_factor_coef Fsqd
_refine_ls_weighting_details 'calc w=1/[\s^2^(Fo^2^)+(0.0369P)^2^+0.4953P] where P=(Fo^2^+2Fc^2^)/3'
_refine_ls_weighting_scheme calc
_refine_ls_wR_factor_gt 0.0638
_refine_ls_wR_factor_ref 0.0671
_reflns_number_gt 2176
_reflns_number_total 2606
_reflns_threshold_expression >2sigma(I)
_cod_data_source_file fj2407.cif
_cod_data_source_block I
_cod_database_code 2229643
_cod_database_fobs_code 2229643

loop_
_symmetry_equiv_pos_as_xyz
'x, y, z'
'-x+1/2, -y+1/2, z+1/2'
'-x, y, -z+1/2'
'x+1/2, -y+1/2, -z'
'-x, -y, -z'
'x-1/2, y-1/2, -z-1/2'
'x, -y, z-1/2'
'-x-1/2, y-1/2, z'

loop_
_atom_site_type_symbol
_atom_site_label
_atom_site_fract_x
_atom_site_fract_y
_atom_site_fract_z
_atom_site_U_iso_or_equiv
_atom_site_adp_type
_atom_site_calc_flag
_atom_site_refinement_flags
_atom_site_occupancy
_atom_site_disorder_assembly
_atom_site_disorder_group
Co Co1 0.5000 0.74215(2) 0.7500 0.02599(9) Uani d S 1 . .
O O1 0.4695(2) 0.2010(3) 0.7390(2) 0.0867(12) Uani d P 0.50 . .
N N1 0.38268(6) 0.73352(12) 0.71511(7) 0.0331(2) Uani d . 1 . .
N N2 0.45546(6) 0.56878(12) 0.82573(6) 0.0324(2) Uani d . 1 . .
N N3 0.47390(7) 0.91391(14) 0.83657(7) 0.0418(3) Uani d . 1 . .
N N4 0.41325(7) 0.92089(14) 0.87142(7) 0.0386(3) Uani d . 1 . .
N N5 0.35504(8) 0.9289(2) 0.90686(9) 0.0648(4) Uani d . 1 . .
C C1 0.35034(8) 0.81583(17) 0.65500(8) 0.0376(3) Uani d . 1 . .
C C2 0.27051(8) 0.81862(18) 0.63952(9) 0.0417(3) Uani d . 1 . .
C C3 0.22267(9) 0.73661(18) 0.69218(10) 0.0473(4) Uani d . 1 . .
C C4 0.25489(9) 0.65180(19) 0.75451(9) 0.0437(3) Uani d . 1 . .
C C5 0.33587(7) 0.64967(16) 0.76406(7) 0.0338(3) Uani d . 1 . .
C C6 0.37688(7) 0.55243(15) 0.82431(7) 0.0331(3) Uani d . 1 . .
C C7 0.33975(9) 0.44448(18) 0.87336(9) 0.0443(3) Uani d . 1 . .
C C8 0.38418(9) 0.34791(18) 0.92141(9) 0.0468(4) Uani d . 1 . .
C C9 0.46490(9) 0.35865(16) 0.92140(8) 0.0394(3) Uani d . 1 . .
C C10 0.49719(8) 0.47402(16) 0.87300(8) 0.0369(3) Uani d . 1 . .
C C11 0.51626(11) 0.24943(17) 0.96857(11) 0.0527(4) Uani d . 1 . .
C C12 0.23851(11) 0.9052(2) 0.56797(11) 0.0560(4) Uani d . 1 . .
H H1 0.3877(9) 0.8771(18) 0.6223(9) 0.045(4) Uiso d . 1 . .
H H3 0.1649(12) 0.7387(19) 0.6823(11) 0.064(5) Uiso d . 1 . .
H H4 0.2211(9) 0.5925(19) 0.7907(9) 0.050(4) Uiso d . 1 . .
H H7 0.2847(10) 0.434(2) 0.8706(10) 0.055(5) Uiso d . 1 . .
H H8 0.3590(10) 0.2688(19) 0.9545(11) 0.057(5) Uiso d . 1 . .
H H10 0.5560(9) 0.4903(17) 0.8720(8) 0.041(4) Uiso d . 1 . .
H H11A 0.4975 0.2431 1.0226 0.079 Uiso d PR 0.50 . .
H H11B 0.5689 0.2881 0.9685 0.079 Uiso d PR 0.50 . .
H H11C 0.5150 0.1474 0.9446 0.079 Uiso d PR 0.50 . .
H H11D 0.4887 0.1705 0.9986 0.079 Uiso d PR 0.50 . .
H H11E 0.5459 0.3090 1.0125 0.079 Uiso d PR 0.50 . .
H H11F 0.5566 0.1983 0.9373 0.079 Uiso d PR 0.50 . .
H H12A 0.2140(13) 0.826(3) 0.5282(14) 0.093(7) Uiso d . 1 . .
H H12B 0.1962(13) 0.974(3) 0.5817(13) 0.087(7) Uiso d . 1 . .
H H12C 0.2796(13) 0.967(3) 0.5389(13) 0.086(6) Uiso d . 1 . .
H H1O 0.514(3) 0.125(6) 0.712(3) 0.106(16) Uiso d P 0.50 . .

loop_
_atom_site_aniso_label
_atom_site_aniso_U_11
_atom_site_aniso_U_22
_atom_site_aniso_U_33
_atom_site_aniso_U_12
_atom_site_aniso_U_13
_atom_site_aniso_U_23
Co1 0.02194(13) 0.02914(14) 0.02690(14) 0.000 0.00172(8) 0.000
O1 0.135(4) 0.0515(13) 0.074(2) 0.0214(17) 0.026(2) 0.0093(15)
N1 0.0284(5) 0.0368(6) 0.0340(6) 0.0012(4) 0.0010(4) -0.0002(4)
N2 0.0306(6) 0.0345(6) 0.0320(5) -0.0013(4) 0.0014(4) -0.0006(4)
N3 0.0409(6) 0.0431(7) 0.0414(6) -0.0021(5) 0.0078(5) -0.0071(5)
N4 0.0370(6) 0.0434(6) 0.0354(6) 0.0076(5) -0.0039(5) -0.0028(5)
N5 0.0394(7) 0.0930(12) 0.0621(9) 0.0146(7) 0.0087(7) -0.0108(8)
C1 0.0353(7) 0.0410(7) 0.0364(7) 0.0038(6) 0.0008(6) 0.0008(6)
C2 0.0362(7) 0.0451(8) 0.0440(8) 0.0079(6) -0.0047(6) -0.0027(6)
C3 0.0291(7) 0.0580(10) 0.0548(9) 0.0023(6) -0.0041(6) -0.0017(7)
C4 0.0307(7) 0.0520(8) 0.0483(8) -0.0034(6) 0.0019(6) 0.0018(7)
C5 0.0302(6) 0.0368(7) 0.0345(6) -0.0006(5) 0.0017(5) -0.0041(5)
C6 0.0297(6) 0.0373(7) 0.0323(6) -0.0021(5) 0.0027(5) -0.0033(5)
C7 0.0352(7) 0.0524(9) 0.0453(8) -0.0074(6) 0.0037(6) 0.0057(7)
C8 0.0505(9) 0.0481(9) 0.0418(8) -0.0096(7) 0.0055(6) 0.0096(7)
C9 0.0478(8) 0.0387(7) 0.0316(7) 0.0000(6) -0.0007(6) 0.0006(6)
C10 0.0353(7) 0.0390(7) 0.0365(7) 0.0003(6) -0.0009(5) 0.0017(6)
C11 0.0652(11) 0.0488(9) 0.0441(9) 0.0043(7) -0.0062(8) 0.0107(7)
C12 0.0451(9) 0.0679(12) 0.0551(10) 0.0106(8) -0.0099(8) 0.0100(9)

loop_
_atom_type_symbol
_atom_type_description
_atom_type_scat_dispersion_real
_atom_type_scat_dispersion_imag
_atom_type_scat_source
C C 0.0033 0.0016 'International Tables Vol C Tables 4.2.6.8 and 6.1.1.4'
H H 0.0000 0.0000 'International Tables Vol C Tables 4.2.6.8 and 6.1.1.4'
N N 0.0061 0.0033 'International Tables Vol C Tables 4.2.6.8 and 6.1.1.4'
O O 0.0106 0.0060 'International Tables Vol C Tables 4.2.6.8 and 6.1.1.4'
Co Co 0.3494 0.9721 'International Tables Vol C Tables 4.2.6.8 and 6.1.1.4'

loop_
_geom_angle_atom_site_label_1
_geom_angle_atom_site_label_2
_geom_angle_atom_site_label_3
_geom_angle_site_symmetry_1
_geom_angle_site_symmetry_3
_geom_angle
_geom_angle_publ_flag
O1 O1 H1O 3_656 . 58(3) ?
N1 Co1 N1 3_656 . 175.95(6) ?
N1 Co1 N2 3_656 3_656 78.13(4) ?
N1 Co1 N2 . 3_656 98.96(4) ?
N1 Co1 N2 3_656 . 98.96(4) ?
N1 Co1 N2 . . 78.13(4) ?
N2 Co1 N2 3_656 . 89.76(6) ?
N1 Co1 N3 3_656 . 92.09(5) ?
N1 Co1 N3 . . 90.72(5) ?
N2 Co1 N3 3_656 . 170.08(4) ?
N2 Co1 N3 . . 90.12(4) ?
N1 Co1 N3 3_656 3_656 90.72(5) ?
N1 Co1 N3 . 3_656 92.09(5) ?
N2 Co1 N3 3_656 3_656 90.12(4) ?
N2 Co1 N3 . 3_656 170.08(4) ?
N3 Co1 N3 . 3_656 91.70(7) ?
C10 N2 C6 . . 118.56(11) ?
C10 N2 Co1 . . 126.30(9) ?
C6 N2 Co1 . . 115.13(8) ?
C1 N1 C5 . . 119.08(11) ?
C1 N1 Co1 . . 125.75(9) ?
C5 N1 Co1 . . 114.76(9) ?
N5 N4 N3 . . 178.48(15) ?
N1 C1 C2 . . 123.49(13) ?
N1 C1 H1 . . 115.0(9) ?
C2 C1 H1 . . 121.5(9) ?
N2 C6 C7 . . 120.89(12) ?
N2 C6 C5 . . 115.11(11) ?
C7 C6 C5 . . 123.89(12) ?
C8 C7 C6 . . 119.32(13) ?
C8 C7 H7 . . 121.3(10) ?
C6 C7 H7 . . 119.2(10) ?
N4 N3 Co1 . . 123.67(10) ?
N1 C5 C4 . . 120.84(12) ?
N1 C5 C6 . . 115.39(11) ?
C4 C5 C6 . . 123.71(12) ?
C1 C2 C3 . . 116.83(13) ?
C1 C2 C12 . . 120.81(14) ?
C3 C2 C12 . . 122.36(14) ?
C7 C8 C9 . . 120.64(13) ?
C7 C8 H8 . . 120.2(11) ?
C9 C8 H8 . . 119.1(10) ?
N2 C10 C9 . . 124.16(13) ?
N2 C10 H10 . . 115.8(8) ?
C9 C10 H10 . . 120.0(8) ?
C8 C9 C10 . . 116.33(13) ?
C8 C9 C11 . . 122.76(14) ?
C10 C9 C11 . . 120.88(14) ?
C3 C4 C5 . . 119.25(14) ?
C3 C4 H4 . . 120.1(9) ?
C5 C4 H4 . . 120.6(9) ?
C9 C11 H11A . . 109.5 ?
C9 C11 H11B . . 109.5 ?
H11A C11 H11B . . 109.5 ?
C9 C11 H11C . . 109.5 ?
H11A C11 H11C . . 109.5 ?
H11B C11 H11C . . 109.5 ?
C9 C11 H11D . . 114.9 ?
H11A C11 H11D . . 46.2 ?
H11B C11 H11D . . 134.5 ?
H11C C11 H11D . . 64.5 ?
C9 C11 H11E . . 110.7 ?
H11A C11 H11E . . 61.3 ?
H11B C11 H11E . . 50.7 ?
H11C C11 H11E . . 139.4 ?
H11D C11 H11E . . 102.5 ?
C9 C11 H11F . . 114.4 ?
H11A C11 H11F . . 136.0 ?
H11B C11 H11F . . 59.1 ?
H11C C11 H11F . . 51.8 ?
H11D C11 H11F . . 108.3 ?
H11E C11 H11F . . 104.9 ?
C2 C12 H12B . . 112.6(13) ?
C2 C12 H12C . . 112.9(13) ?
H12B C12 H12C . . 108.6(18) ?
C2 C12 H12A . . 109.6(13) ?
H12B C12 H12A . . 104.3(18) ?
H12C C12 H12A . . 108.5(17) ?
C4 C3 C2 . . 120.40(14) ?
C4 C3 H3 . . 121.7(10) ?
C2 C3 H3 . . 117.8(10) ?

loop_
_geom_bond_atom_site_label_1
_geom_bond_atom_site_label_2
_geom_bond_site_symmetry_2
_geom_bond_distance
_geom_bond_publ_flag
O1 O1 3_656 1.108(8) ?
O1 H1O . 1.10(5) ?
Co1 N1 3_656 2.0907(11) ?
Co1 N1 . 2.0907(11) y
Co1 N2 3_656 2.0929(10) ?
Co1 N2 . 2.0929(10) y
Co1 N3 . 2.1095(11) y
Co1 N3 3_656 2.1095(12) ?
N2 C10 . 1.3379(17) ?
N2 C6 . 1.3515(16) ?
N1 C1 . 1.3454(17) ?
N1 C5 . 1.3505(17) ?
N4 N5 . 1.1604(17) ?
N4 N3 . 1.1909(16) ?
C1 C2 . 1.3898(19) ?
C1 H1 . 0.990(15) ?
C6 C7 . 1.3884(19) ?
C6 C5 . 1.4822(18) ?
C7 C8 . 1.380(2) ?
C7 H7 . 0.946(17) ?
C5 C4 . 1.3943(19) ?
C2 C3 . 1.391(2) ?
C2 C12 . 1.509(2) ?
C8 C9 . 1.383(2) ?
C8 H8 . 0.974(18) ?
C10 C9 . 1.3903(19) ?
C10 H10 . 1.016(16) ?
C9 C11 . 1.505(2) ?
C4 C3 . 1.384(2) ?
C4 H4 . 0.978(16) ?
C11 H11A . 0.9600 ?
C11 H11B . 0.9600 ?
C11 H11C . 0.9600 ?
C11 H11D . 0.9650 ?
C11 H11E . 1.0271 ?
C11 H11F . 0.9703 ?
C12 H12B . 0.96(2) ?
C12 H12C . 1.01(2) ?
C12 H12A . 1.04(2) ?
C3 H3 . 1.00(2) ?

loop_
_geom_hbond_atom_site_label_D
_geom_hbond_atom_site_label_H
_geom_hbond_atom_site_label_A
_geom_hbond_site_symmetry_A
_geom_hbond_distance_DH
_geom_hbond_distance_HA
_geom_hbond_distance_DA
_geom_hbond_angle_DHA
_geom_hbond_publ_flag
O1 H1O N3 3_646 1.05(5) 1.99(5) 2.926(3) 141(4) yes
C3 H3 O1 8_665 1.00(2) 2.51(2) 3.392(4) 147.1(14) yes
C1 H1 N3 3_656 0.991(15) 2.485(15) 3.1241(18) 121.9(11) yes

loop_
_geom_torsion_atom_site_label_1
_geom_torsion_atom_site_label_2
_geom_torsion_atom_site_label_3
_geom_torsion_atom_site_label_4
_geom_torsion_site_symmetry_1
_geom_torsion_site_symmetry_2
_geom_torsion_site_symmetry_3
_geom_torsion_site_symmetry_4
_geom_torsion
_geom_torsion_publ_flag
N1 Co1 N2 C10 3_656 . . . -7.07(11) ?
N1 Co1 N2 C10 . . . . 170.07(11) ?
N2 Co1 N2 C10 3_656 . . . 70.87(10) ?
N3 Co1 N2 C10 . . . . -99.21(11) ?
N1 Co1 N2 C6 3_656 . . . 174.06(9) ?
N1 Co1 N2 C6 . . . . -8.79(9) ?
N2 Co1 N2 C6 3_656 . . . -108.00(9) ?
N3 Co1 N2 C6 . . . . 81.92(9) ?
N2 Co1 N1 C1 3_656 . . . -88.45(11) ?
N2 Co1 N1 C1 . . . . -176.30(11) ?
N3 Co1 N1 C1 . . . . 93.73(11) ?
N3 Co1 N1 C1 3_656 . . . 2.00(11) ?
N2 Co1 N1 C5 3_656 . . . 98.99(9) ?
N2 Co1 N1 C5 . . . . 11.14(9) ?
N3 Co1 N1 C5 . . . . -78.82(9) ?
N3 Co1 N1 C5 3_656 . . . -170.56(9) ?
C5 N1 C1 C2 . . . . -0.7(2) ?
Co1 N1 C1 C2 . . . . -172.92(10) ?
C10 N2 C6 C7 . . . . 2.80(19) ?
Co1 N2 C6 C7 . . . . -178.24(10) ?
C10 N2 C6 C5 . . . . -173.61(11) ?
Co1 N2 C6 C5 . . . . 5.35(14) ?
N2 C6 C7 C8 . . . . -3.0(2) ?
C5 C6 C7 C8 . . . . 173.09(13) ?
N1 Co1 N3 N4 3_656 . . . -144.98(12) ?
N1 Co1 N3 N4 . . . . 32.12(12) ?
N2 Co1 N3 N4 . . . . -46.01(12) ?
N3 Co1 N3 N4 3_656 . . . 124.24(13) ?
C1 N1 C5 C4 . . . . -2.10(19) ?
Co1 N1 C5 C4 . . . . 170.99(11) ?
C1 N1 C5 C6 . . . . 175.16(11) ?
Co1 N1 C5 C6 . . . . -11.75(14) ?
N2 C6 C5 N1 . . . . 4.27(16) ?
C7 C6 C5 N1 . . . . -172.02(13) ?
N2 C6 C5 C4 . . . . -178.57(13) ?
C7 C6 C5 C4 . . . . 5.1(2) ?
N1 C1 C2 C3 . . . . 3.0(2) ?
N1 C1 C2 C12 . . . . -176.10(14) ?
C6 C7 C8 C9 . . . . 0.4(2) ?
C6 N2 C10 C9 . . . . -0.1(2) ?
Co1 N2 C10 C9 . . . . -178.91(10) ?
C7 C8 C9 C10 . . . . 2.1(2) ?
C7 C8 C9 C11 . . . . -175.95(15) ?
N2 C10 C9 C8 . . . . -2.3(2) ?
N2 C10 C9 C11 . . . . 175.74(13) ?
N1 C5 C4 C3 . . . . 2.4(2) ?
C6 C5 C4 C3 . . . . -174.66(13) ?
C5 C4 C3 C2 . . . . 0.1(2) ?
C1 C2 C3 C4 . . . . -2.7(2) ?
C12 C2 C3 C4 . . . . 176.44(16) ?
